data_7050389
loop_
_publ_author_name
'Yan-Zhen Zheng'
'Ming-Liang Tong'
'Xiao-Ming Chen'

_publ_section_title
;
Controlled hydrothermal synthesis of copper(II or I,II) coordination
polymers via pH-dependent in-situ metal/ligand redox reactions
;
_journal_name_full 'New J.Chem.(Nouv.J.Chim.)'
_journal_year 2004
_chemical_formula_sum 'C31 H21 Cu2 N3 O8'
_chemical_formula_weight 690.61
_space_group_IT_number 2
_symmetry_cell_setting triclinic
_symmetry_space_group_name_Hall '-P 1'
_symmetry_space_group_name_H-M 'P -1'
_atom_sites_solution_hydrogens geom
_atom_sites_solution_primary direct
_atom_sites_solution_secondary difmap
_cell_angle_alpha 91.429(2)
_cell_angle_beta 94.101(2)
_cell_angle_gamma 118.737(2)
_cell_formula_units_Z 3
_cell_length_a 10.7251(12)
_cell_length_b 10.8401(13)
_cell_length_c 14.7967(17)
_cell_measurement_reflns_used ?
_cell_measurement_temperature 273(2)
_cell_measurement_theta_max ?
_cell_measurement_theta_min ?
_cell_volume 1501.1(3)
_diffrn_ambient_temperature 273(2)
_diffrn_detector_area_resol_mean ?
_diffrn_measurement_device_type ?
_diffrn_measurement_method ?
_diffrn_radiation_monochromator graphite
_diffrn_radiation_source 'fine-focus sealed tube'
_diffrn_radiation_type MoK\a
_diffrn_radiation_wavelength 0.71073
_diffrn_reflns_av_R_equivalents 0.0633
_diffrn_reflns_av_sigmaI/netI 0.1245
_diffrn_reflns_limit_h_max 12
_diffrn_reflns_limit_h_min -12
_diffrn_reflns_limit_k_max 12
_diffrn_reflns_limit_k_min -12
_diffrn_reflns_limit_l_max 16
_diffrn_reflns_limit_l_min -16
_diffrn_reflns_number 9083
_diffrn_reflns_theta_max 24.00
_diffrn_reflns_theta_min 2.15
_diffrn_standards_decay_% ?
_diffrn_standards_interval_count ?
_diffrn_standards_interval_time ?
_diffrn_standards_number ?
_exptl_absorpt_coefficient_mu 1.472
_exptl_absorpt_correction_T_max 0.9572
_exptl_absorpt_correction_T_min 0.9300
_exptl_absorpt_correction_type ?
_exptl_absorpt_process_details ?
_exptl_crystal_colour ?
_exptl_crystal_density_diffrn 1.528
_exptl_crystal_density_meas ?
_exptl_crystal_density_method 'not measured'
_exptl_crystal_description ?
_exptl_crystal_F_000 700
_exptl_crystal_size_max 0.05
_exptl_crystal_size_mid 0.04
_exptl_crystal_size_min 0.03
_refine_ls_extinction_coef ?
_refine_ls_extinction_method none
_refine_ls_goodness_of_fit_ref 1.055
_refine_ls_hydrogen_treatment mixed
_refine_ls_matrix_type full
_refine_ls_number_parameters 397
_refine_ls_number_reflns 4448
_refine_ls_number_restraints 0
_refine_ls_restrained_S_all 1.055
_refine_ls_R_factor_all 0.1484
_refine_ls_R_factor_gt 0.0858
_refine_ls_shift/su_max 0.000
_refine_ls_shift/su_mean 0.000
_refine_ls_structure_factor_coef Fsqd
_refine_ls_weighting_details 'calc w=1/[\s^2^(Fo^2^)+(0.0592P)^2^+10.6054P] where P=(Fo^2^+2Fc^2^)/3'
_refine_ls_weighting_scheme calc
_refine_ls_wR_factor_gt 0.2103
_refine_ls_wR_factor_ref 0.2386
_reflns_number_gt 2337
_reflns_number_total 4448
_reflns_threshold_expression >2sigma(I)
_cod_database_code 7050389

loop_
_symmetry_equiv_pos_as_xyz
'x, y, z'
'-x, -y, -z'

loop_
_atom_site_label
_atom_site_type_symbol
_atom_site_fract_x
_atom_site_fract_y
_atom_site_fract_z
_atom_site_U_iso_or_equiv
_atom_site_adp_type
_atom_site_occupancy
_atom_site_symmetry_multiplicity
_atom_site_calc_flag
_atom_site_refinement_flags
_atom_site_disorder_assembly
_atom_site_disorder_group
Cu1 Cu 0.60822(13) 0.01017(14) 0.05432(8) 0.0442(4) Uani 1 1 d . . .
Cu2 Cu 0.61204(15) 0.18493(18) -0.55838(11) 0.0681(6) Uani 1 1 d . . .
O1 O 0.7228(8) 0.1441(9) -0.0326(5) 0.062(2) Uani 1 1 d . . .
O2 O 0.5398(8) 0.1250(9) -0.1243(5) 0.063(2) Uani 1 1 d . . .
O3 O 0.6381(8) 0.2947(9) -0.4281(5) 0.067(2) Uani 1 1 d . . .
O4 O 0.8366(9) 0.4973(9) -0.4416(6) 0.071(2) Uani 1 1 d . . .
O5 O 0.5882(8) -0.1494(8) -0.0237(5) 0.059(2) Uani 1 1 d . . .
O6 O 0.4074(8) -0.1639(8) -0.1154(5) 0.060(2) Uani 1 1 d . . .
O7 O 0.2543(9) -0.4599(9) -0.3940(5) 0.070(2) Uani 1 1 d . . .
H7A H 0.2280 -0.4776 -0.4484 0.105 Uiso 1 1 calc R . .
O8 O 0.3274(10) -0.6153(10) -0.4185(6) 0.090(3) Uani 1 1 d . . .
N1 N 0.4329(9) 0.1550(10) -0.6159(7) 0.056(3) Uani 1 1 d . . .
N2 N -0.2060(10) 0.0395(12) -0.8612(6) 0.062(3) Uani 1 1 d . . .
N3 N 0.7568(9) 0.1289(11) -0.5504(7) 0.058(3) Uani 1 1 d . . .
C1 C 0.7723(12) 0.2815(13) -0.1600(8) 0.055(3) Uani 1 1 d . . .
C2 C 0.7228(12) 0.2972(12) -0.2448(7) 0.047(3) Uani 1 1 d . . .
H2B H 0.6255 0.2462 -0.2631 0.057 Uiso 1 1 calc R . .
C3 C 0.8132(12) 0.3861(12) -0.3030(7) 0.050(3) Uani 1 1 d . . .
C4 C 0.9563(14) 0.4640(15) -0.2743(9) 0.075(4) Uani 1 1 d . . .
H4A H 1.0187 0.5268 -0.3125 0.090 Uiso 1 1 calc R . .
C5 C 1.0078(14) 0.4500(16) -0.1904(10) 0.085(5) Uani 1 1 d . . .
H5A H 1.1050 0.5019 -0.1721 0.102 Uiso 1 1 calc R . .
C6 C 0.9157(14) 0.3589(15) -0.1326(9) 0.074(4) Uani 1 1 d . . .
H6A H 0.9507 0.3500 -0.0752 0.089 Uiso 1 1 calc R . .
C7 C 0.6710(13) 0.1747(12) -0.0998(8) 0.048(3) Uani 1 1 d . . .
C8 C 0.7546(13) 0.3898(14) -0.3978(8) 0.053(3) Uani 1 1 d . . .
C9 C 0.4855(12) -0.3268(13) -0.1409(7) 0.053(3) Uani 1 1 d . . .
C10 C 0.5563(16) -0.3962(15) -0.1089(9) 0.085(5) Uani 1 1 d . . .
H10A H 0.6126 -0.3650 -0.0537 0.102 Uiso 1 1 calc R . .
C11 C 0.5447(19) -0.5128(18) -0.1582(11) 0.107(6) Uani 1 1 d . . .
H11A H 0.5889 -0.5624 -0.1348 0.129 Uiso 1 1 calc R . .
C12 C 0.4670(17) -0.5538(16) -0.2421(10) 0.087(4) Uani 1 1 d . . .
H12A H 0.4628 -0.6291 -0.2764 0.104 Uiso 1 1 calc R . .
C13 C 0.3959(13) -0.4858(13) -0.2760(8) 0.056(3) Uani 1 1 d . . .
C14 C 0.4059(12) -0.3739(12) -0.2239(7) 0.055(3) Uani 1 1 d . . .
H14A H 0.3567 -0.3281 -0.2458 0.066 Uiso 1 1 calc R . .
C15 C 0.4946(12) -0.2051(13) -0.0892(7) 0.051(3) Uani 1 1 d . . .
C16 C 0.3212(13) -0.5279(14) -0.3692(9) 0.064(3) Uani 1 1 d . . .
C17 C 0.3640(13) 0.0516(14) -0.6785(10) 0.083(5) Uani 1 1 d . . .
H17A H 0.4009 -0.0085 -0.6908 0.100 Uiso 1 1 calc R . .
C18 C 0.2399(14) 0.0282(14) -0.7267(10) 0.081(4) Uani 1 1 d . . .
H18A H 0.1939 -0.0481 -0.7694 0.097 Uiso 1 1 calc R . .
C19 C 0.1812(11) 0.1170(13) -0.7127(7) 0.051(3) Uani 1 1 d . . .
C20 C 0.2586(12) 0.2256(12) -0.6463(7) 0.057(3) Uani 1 1 d . . .
H20A H 0.2273 0.2900 -0.6332 0.069 Uiso 1 1 calc R . .
C21 C 0.3800(10) 0.2395(13) -0.5999(7) 0.049(3) Uani 1 1 d . . .
H21A H 0.4275 0.3123 -0.5548 0.059 Uiso 1 1 calc R . .
C22 C 0.0485(12) 0.0899(13) -0.7622(8) 0.057(3) Uani 1 1 d . . .
C23 C -0.050(2) -0.035(2) -0.8001(15) 0.160(10) Uani 1 1 d . . .
H23A H -0.0338 -0.1112 -0.7936 0.192 Uiso 1 1 calc R . .
C24 C -0.175(2) -0.0591(19) -0.8482(15) 0.163(11) Uani 1 1 d . . .
H24A H -0.2394 -0.1500 -0.8719 0.196 Uiso 1 1 calc R . .
C25 C 0.0014(18) 0.1847(18) -0.7690(13) 0.125(7) Uani 1 1 d . . .
H25A H 0.0567 0.2743 -0.7402 0.150 Uiso 1 1 calc R . .
C26 C -0.1254(17) 0.1527(19) -0.8170(12) 0.128(8) Uani 1 1 d . . .
H26A H -0.1536 0.2215 -0.8164 0.154 Uiso 1 1 calc R . .
C27 C 0.8866(13) 0.2103(13) -0.5122(9) 0.069(4) Uani 1 1 d . . .
H27A H 0.9138 0.3046 -0.4986 0.083 Uiso 1 1 calc R . .
C28 C 0.9854(12) 0.1669(13) -0.4909(9) 0.070(4) Uani 1 1 d . . .
H28A H 1.0750 0.2300 -0.4624 0.083 Uiso 1 1 calc R . .
C29 C 0.9510(11) 0.0301(12) -0.5120(7) 0.047(3) Uani 1 1 d . . .
C30 C 0.8172(13) -0.0533(14) -0.5561(8) 0.065(3) Uani 1 1 d . . .
H30A H 0.7891 -0.1464 -0.5744 0.078 Uiso 1 1 calc R . .
C31 C 0.7262(13) -0.0022(13) -0.5734(9) 0.064(3) Uani 1 1 d . . .
H31B H 0.6367 -0.0625 -0.6032 0.077 Uiso 1 1 calc R . .
